data_4081098
loop_
_publ_author_name
'Berenguer, Jes\'us R.'
'Fern\'andez, Julio'
'Gim\'enez, Nora'
'Lalinde, Elena'
'Moreno, M. Teresa'
'S\'anchez, Sergio'

_publ_section_title
;
 Unexpected Formation of Ferrocenyl(vinyl)benzoquinoline Ligands by
 Oxidation of an Alkyne Benzoquinolate Platinum(II) Complex
;
_journal_issue 14
_journal_name_full Organometallics
_journal_page_first 3943
_journal_paper_doi 10.1021/om4004384
_journal_volume 32
_journal_year 2013
_chemical_formula_sum 'C23 H16 F5 I2 N Pt S'
_chemical_formula_weight 882.32
_chemical_name_common ng101
_chemical_name_systematic
;
 ?
;
_space_group_IT_number 14
_symmetry_cell_setting monoclinic
_symmetry_space_group_name_Hall '-P 2yn'
_symmetry_space_group_name_H-M 'P 1 21/n 1'
_atom_sites_solution_hydrogens geom
_atom_sites_solution_primary direct
_atom_sites_solution_secondary difmap
_audit_conform_dict_location ftp://ftp.iucr.org/pub/cif_core.dic
_audit_conform_dict_name cif_core.dic
_audit_conform_dict_version 2.4
_audit_creation_date 2013-03-20T10:12:33-00:00
_audit_creation_method 'WinGX routine CIF_UPDATE'
_cell_angle_alpha 90
_cell_angle_beta 95.981(2)
_cell_angle_gamma 90
_cell_formula_units_Z 4
_cell_length_a 8.4155(4)
_cell_length_b 14.3312(7)
_cell_length_c 19.5012(11)
_cell_measurement_reflns_used 2347
_cell_measurement_temperature 193(2)
_cell_volume 2339.1(2)
_computing_cell_refinement 'HKL Scalepack (Otwinowski & Minor 1997)'
_computing_data_collection 'Collect (Bruker AXS BV, 1997-2004)'
_computing_data_reduction 'HKL Denzo and Scalepack (Otwinowski & Minor 1997)'
_computing_structure_refinement 'SHELXL-97 (Sheldrick, 2008)'
_diffrn_ambient_temperature 193(2)
_diffrn_detector_area_resol_mean 9
_diffrn_measured_fraction_theta_full 0.988
_diffrn_measured_fraction_theta_max 0.988
_diffrn_measurement_device '95mm CCD camera on \k-goniostat'
_diffrn_measurement_device_type KappaCCD
_diffrn_measurement_method CCD
_diffrn_orient_matrix_type 'by Bruker AXS Collect from scalepack cell'
_diffrn_orient_matrix_UB_11 0.0625418
_diffrn_orient_matrix_UB_12 -0.0452155
_diffrn_orient_matrix_UB_13 0.0311831
_diffrn_orient_matrix_UB_21 0.0940656
_diffrn_orient_matrix_UB_22 0.0083414
_diffrn_orient_matrix_UB_23 -0.0267872
_diffrn_orient_matrix_UB_31 0.0389278
_diffrn_orient_matrix_UB_32 0.0524874
_diffrn_orient_matrix_UB_33 0.0311199
_diffrn_radiation_monochromator graphite
_diffrn_radiation_type MoK\a
_diffrn_radiation_wavelength 0.71073
_diffrn_reflns_av_R_equivalents 0.054
_diffrn_reflns_av_unetI/netI 0.0569
_diffrn_reflns_limit_h_max 8
_diffrn_reflns_limit_h_min -10
_diffrn_reflns_limit_k_max 15
_diffrn_reflns_limit_k_min -17
_diffrn_reflns_limit_l_max 24
_diffrn_reflns_limit_l_min -23
_diffrn_reflns_number 12598
_diffrn_reflns_theta_full 26.37
_diffrn_reflns_theta_max 26.37
_diffrn_reflns_theta_min 2.92
_exptl_absorpt_coefficient_mu 8.78
_exptl_absorpt_correction_T_max 0.2816
_exptl_absorpt_correction_T_min 0.2231
_exptl_absorpt_correction_type multi-scan
_exptl_absorpt_process_details
;
        [c.f. r.h. blessing, acta cryst. (1995), a51, 33-38]
;
_exptl_crystal_colour orange
_exptl_crystal_density_diffrn 2.505
_exptl_crystal_density_method 'not measured'
_exptl_crystal_description block
_exptl_crystal_F_000 1624
_exptl_crystal_size_max 0.2
_exptl_crystal_size_mid 0.2
_exptl_crystal_size_min 0.1
_refine_diff_density_max 1.812
_refine_diff_density_min -2.772
_refine_diff_density_rms 0.245
_refine_ls_extinction_method none
_refine_ls_goodness_of_fit_ref 1.05
_refine_ls_hydrogen_treatment constr
_refine_ls_matrix_type full
_refine_ls_number_parameters 298
_refine_ls_number_reflns 4726
_refine_ls_number_restraints 0
_refine_ls_restrained_S_all 1.05
_refine_ls_R_factor_all 0.0655
_refine_ls_R_factor_gt 0.048
_refine_ls_shift/su_max 0.001
_refine_ls_shift/su_mean 0
_refine_ls_structure_factor_coef Fsqd
_refine_ls_weighting_details 'calc w=1/[\s^2^(Fo^2^)+(0.0652P)^2^+4.6849P] where P=(Fo^2^+2Fc^2^)/3'
_refine_ls_weighting_scheme calc
_refine_ls_wR_factor_gt 0.1101
_refine_ls_wR_factor_ref 0.1178
_reflns_number_gt 3784
_reflns_number_total 4726
_reflns_threshold_expression >2\s(I)
_cod_data_source_file om4004384_si_001.cif
_cod_data_source_block cis-8b
_cod_depositor_comments
;
The following automatic conversions were performed:

'_symmetry_cell_setting' value 'Monoclinic' changed to 'monoclinic'
according to /home/saulius/struct/CIF-dictionaries/cif_core.dic
dictionary named 'cif_core.dic' version 2.4.2 from 2011-04-26.

Automatic conversion script
Id: cif_fix_values 1891 2012-01-12 08:04:46Z andrius 
;
_cod_original_sg_symbol_H-M 'P 21/n'
_cod_database_code 4081098

loop_
_symmetry_equiv_pos_as_xyz
'x, y, z'
'-x+1/2, y+1/2, -z+1/2'
'-x, -y, -z'
'x-1/2, -y-1/2, z-1/2'

loop_
_atom_site_label
_atom_site_type_symbol
_atom_site_fract_x
_atom_site_fract_y
_atom_site_fract_z
_atom_site_U_iso_or_equiv
_atom_site_adp_type
_atom_site_occupancy
_atom_site_symmetry_multiplicity
_atom_site_calc_flag
_atom_site_refinement_flags
Pt1 Pt 0.62715(4) 0.79512(2) 0.164843(17) 0.02442(12) Uani 1 1 d .
I1 I 0.88362(7) 0.83481(5) 0.25033(3) 0.03616(18) Uani 1 1 d .
I2 I 0.71983(8) 0.89592(5) 0.05548(3) 0.03648(18) Uani 1 1 d .
S1 S 0.3696(3) 0.76851(16) 0.10452(11) 0.0268(5) Uani 1 1 d .
N1 N 0.5166(9) 0.9096(5) 0.2096(4) 0.0293(17) Uani 1 1 d .
C2 C 0.5168(11) 0.9986(7) 0.1922(5) 0.034(2) Uani 1 1 d .
H2 H 0.5793 1.0192 0.1572 0.041 Uiso 1 1 calc R
C3 C 0.4242(12) 1.0632(7) 0.2255(5) 0.040(2) Uani 1 1 d .
H3 H 0.4279 1.1276 0.2141 0.048 Uiso 1 1 calc R
C4 C 0.3303(12) 1.0343(8) 0.2735(5) 0.042(3) Uani 1 1 d .
H4 H 0.2619 1.0777 0.2928 0.05 Uiso 1 1 calc R
C5 C 0.2488(12) 0.9047(7) 0.3481(5) 0.039(2) Uani 1 1 d .
H5 H 0.1766 0.9432 0.3697 0.046 Uiso 1 1 calc R
C6 C 0.2690(12) 0.8163(8) 0.3683(5) 0.043(3) Uani 1 1 d .
H6 H 0.2106 0.7944 0.4043 0.051 Uiso 1 1 calc R
C7 C 0.4058(11) 0.6625(7) 0.3623(5) 0.032(2) Uani 1 1 d .
H7 H 0.3568 0.6389 0.4005 0.038 Uiso 1 1 calc R
C8 C 0.5094(12) 0.6068(7) 0.3299(5) 0.036(2) Uani 1 1 d .
H8 H 0.5322 0.5455 0.3467 0.043 Uiso 1 1 calc R
C9 C 0.5817(11) 0.6392(6) 0.2723(4) 0.030(2) Uani 1 1 d .
H9 H 0.6525 0.5997 0.251 0.036 Uiso 1 1 calc R
C10 C 0.5515(10) 0.7257(6) 0.2474(5) 0.0262(19) Uani 1 1 d .
C11 C 0.4480(10) 0.7852(7) 0.2831(5) 0.029(2) Uani 1 1 d .
C12 C 0.4308(10) 0.8810(6) 0.2621(5) 0.0262(19) Uani 1 1 d .
C13 C 0.3329(11) 0.9429(7) 0.2948(5) 0.033(2) Uani 1 1 d .
C14 C 0.3729(11) 0.7532(7) 0.3391(5) 0.034(2) Uani 1 1 d .
C15 C 0.7228(11) 0.6749(7) 0.1275(5) 0.030(2) Uani 1 1 d .
C16 C 0.8807(11) 0.6672(7) 0.1112(5) 0.032(2) Uani 1 1 d .
C17 C 0.9415(11) 0.5835(7) 0.0883(5) 0.033(2) Uani 1 1 d .
C18 C 0.8493(11) 0.5063(7) 0.0797(5) 0.033(2) Uani 1 1 d .
C19 C 0.6927(12) 0.5115(6) 0.0924(5) 0.033(2) Uani 1 1 d .
C20 C 0.6376(11) 0.5944(6) 0.1167(4) 0.0260(19) Uani 1 1 d .
C21 C 0.2732(11) 0.8773(7) 0.0773(5) 0.031(2) Uani 1 1 d .
H21A H 0.1987 0.8974 0.1105 0.038 Uiso 1 1 calc R
H21B H 0.3535 0.9271 0.0735 0.038 Uiso 1 1 calc R
C22 C 0.1834(12) 0.8567(8) 0.0074(5) 0.040(2) Uani 1 1 d .
H22A H 0.1493 0.9151 -0.0169 0.048 Uiso 1 1 calc R
H22B H 0.0882 0.8176 0.0122 0.048 Uiso 1 1 calc R
C23 C 0.3066(13) 0.8035(8) -0.0314(5) 0.041(2) Uani 1 1 d .
H23A H 0.2528 0.7754 -0.074 0.049 Uiso 1 1 calc R
H23B H 0.3895 0.8471 -0.0444 0.049 Uiso 1 1 calc R
C24 C 0.3831(12) 0.7276(7) 0.0154(5) 0.037(2) Uani 1 1 d .
H24A H 0.4961 0.7184 0.007 0.044 Uiso 1 1 calc R
H24B H 0.3254 0.6678 0.007 0.044 Uiso 1 1 calc R
F1 F 0.9824(6) 0.7393(4) 0.1173(3) 0.0392(13) Uani 1 1 d .
F2 F 1.0977(7) 0.5821(4) 0.0758(3) 0.0453(15) Uani 1 1 d .
F3 F 0.9119(7) 0.4251(4) 0.0616(3) 0.0458(15) Uani 1 1 d .
F4 F 0.5983(7) 0.4371(4) 0.0829(3) 0.0399(13) Uani 1 1 d .
F5 F 0.4785(6) 0.5921(3) 0.1280(3) 0.0339(12) Uani 1 1 d .

loop_
_atom_site_aniso_label
_atom_site_aniso_U_11
_atom_site_aniso_U_22
_atom_site_aniso_U_33
_atom_site_aniso_U_23
_atom_site_aniso_U_13
_atom_site_aniso_U_12
Pt1 0.01826(18) 0.0244(2) 0.0305(2) -0.00060(14) 0.00189(13) -0.00268(13)
I1 0.0245(3) 0.0377(4) 0.0442(4) -0.0044(3) -0.0062(3) -0.0042(3)
I2 0.0300(4) 0.0378(4) 0.0423(4) 0.0075(3) 0.0069(3) -0.0068(3)
S1 0.0183(11) 0.0307(12) 0.0308(12) 0.0000(9) 0.0000(9) -0.0027(9)
N1 0.025(4) 0.027(4) 0.035(4) 0.003(3) -0.004(3) 0.001(3)
C2 0.025(5) 0.035(6) 0.040(5) -0.004(4) -0.002(4) -0.006(4)
C3 0.036(6) 0.034(5) 0.047(6) -0.003(5) -0.008(5) 0.003(5)
C4 0.034(6) 0.045(6) 0.042(6) -0.007(5) -0.011(5) 0.018(5)
C5 0.026(5) 0.045(6) 0.045(6) -0.010(5) 0.005(4) 0.003(4)
C6 0.024(5) 0.066(8) 0.037(6) -0.006(5) -0.002(4) -0.009(5)
C7 0.027(5) 0.043(6) 0.025(5) -0.001(4) -0.001(4) -0.006(4)
C8 0.034(6) 0.042(6) 0.030(5) 0.008(4) -0.002(4) -0.005(4)
C9 0.033(5) 0.029(5) 0.027(5) -0.006(4) -0.001(4) 0.007(4)
C10 0.018(4) 0.030(5) 0.030(5) 0.002(4) -0.001(3) -0.003(4)
C11 0.016(4) 0.040(6) 0.031(5) -0.007(4) -0.001(4) 0.002(4)
C12 0.017(4) 0.026(5) 0.034(5) -0.002(4) -0.004(4) 0.002(4)
C13 0.022(5) 0.037(5) 0.036(5) -0.014(4) -0.011(4) 0.003(4)
C14 0.022(5) 0.043(6) 0.036(5) -0.007(4) 0.005(4) -0.008(4)
C15 0.020(5) 0.041(5) 0.030(5) 0.003(4) 0.003(4) 0.008(4)
C16 0.017(5) 0.034(5) 0.045(6) 0.007(4) 0.006(4) 0.000(4)
C17 0.019(5) 0.043(6) 0.036(5) -0.001(4) 0.005(4) 0.011(4)
C18 0.027(5) 0.036(5) 0.036(5) -0.008(4) 0.005(4) 0.012(4)
C19 0.038(6) 0.024(5) 0.036(5) -0.001(4) 0.002(4) -0.003(4)
C20 0.026(5) 0.029(5) 0.025(5) -0.002(4) 0.007(4) 0.001(4)
C21 0.023(5) 0.031(5) 0.038(5) 0.004(4) -0.003(4) 0.001(4)
C22 0.028(5) 0.046(6) 0.043(6) 0.008(5) -0.005(4) -0.007(5)
C23 0.030(5) 0.057(7) 0.033(5) -0.004(5) -0.004(4) -0.009(5)
C24 0.035(6) 0.046(6) 0.029(5) -0.016(4) 0.001(4) -0.008(5)
F1 0.020(3) 0.041(3) 0.058(4) 0.001(3) 0.010(2) -0.007(2)
F2 0.028(3) 0.065(4) 0.044(3) 0.002(3) 0.011(3) 0.011(3)
F3 0.040(4) 0.041(3) 0.056(4) -0.011(3) 0.004(3) 0.014(3)
F4 0.038(3) 0.029(3) 0.053(4) -0.009(3) 0.004(3) 0.003(2)
F5 0.022(3) 0.027(3) 0.053(3) -0.002(2) 0.010(2) -0.002(2)

loop_
_atom_type_symbol
_atom_type_description
_atom_type_scat_dispersion_real
_atom_type_scat_dispersion_imag
_atom_type_scat_source
C C 0.0033 0.0016 'International Tables Vol C Tables 4.2.6.8 and 6.1.1.4'
H H 0 0 'International Tables Vol C Tables 4.2.6.8 and 6.1.1.4'
F F 0.0171 0.0103 'International Tables Vol C Tables 4.2.6.8 and 6.1.1.4'
I I -0.4742 1.8119 'International Tables Vol C Tables 4.2.6.8 and 6.1.1.4'
N N 0.0061 0.0033 'International Tables Vol C Tables 4.2.6.8 and 6.1.1.4'
Pt Pt -1.7033 8.3905 'International Tables Vol C Tables 4.2.6.8 and 6.1.1.4'
S S 0.1246 0.1234 'International Tables Vol C Tables 4.2.6.8 and 6.1.1.4'

loop_
_geom_angle_atom_site_label_1
_geom_angle_atom_site_label_2
_geom_angle_atom_site_label_3
_geom_angle
C10 Pt1 C15 92.1(4)
C10 Pt1 N1 82.3(3)
C15 Pt1 N1 174.2(3)
C10 Pt1 S1 88.2(2)
C15 Pt1 S1 93.4(3)
N1 Pt1 S1 84.9(2)
C10 Pt1 I1 84.8(2)
C15 Pt1 I1 94.6(3)
N1 Pt1 I1 86.5(2)
S1 Pt1 I1 169.58(6)
C10 Pt1 I2 177.2(3)
C15 Pt1 I2 90.7(3)
N1 Pt1 I2 94.9(2)
S1 Pt1 I2 91.03(6)
I1 Pt1 I2 95.55(2)
C21 S1 C24 93.8(5)
C21 S1 Pt1 111.3(3)
C24 S1 Pt1 111.9(3)
C2 N1 C12 119.6(8)
C2 N1 Pt1 129.0(7)
C12 N1 Pt1 111.3(6)
N1 C2 C3 120.0(9)
N1 C2 H2 120
C3 C2 H2 120
C4 C3 C2 120.6(10)
C4 C3 H3 119.7
C2 C3 H3 119.7
C3 C4 C13 120.6(10)
C3 C4 H4 119.7
C13 C4 H4 119.7
C6 C5 C13 121.5(9)
C6 C5 H5 119.2
C13 C5 H5 119.2
C5 C6 C14 123.5(10)
C5 C6 H6 118.2
C14 C6 H6 118.2
C8 C7 C14 120.2(9)
C8 C7 H7 119.9
C14 C7 H7 119.9
C7 C8 C9 121.2(9)
C7 C8 H8 119.4
C9 C8 H8 119.4
C10 C9 C8 120.7(9)
C10 C9 H9 119.6
C8 C9 H9 119.6
C9 C10 C11 118.0(8)
C9 C10 Pt1 132.0(7)
C11 C10 Pt1 110.1(6)
C14 C11 C12 119.8(8)
C14 C11 C10 121.8(9)
C12 C11 C10 118.4(8)
N1 C12 C13 121.8(8)
N1 C12 C11 116.8(8)
C13 C12 C11 121.4(9)
C4 C13 C12 117.1(9)
C4 C13 C5 126.3(9)
C12 C13 C5 116.5(9)
C7 C14 C11 118.0(9)
C7 C14 C6 125.1(9)
C11 C14 C6 116.9(10)
C20 C15 C16 113.3(8)
C20 C15 Pt1 122.8(7)
C16 C15 Pt1 123.9(7)
F1 C16 C17 116.0(8)
F1 C16 C15 122.1(9)
C17 C16 C15 121.8(9)
F2 C17 C18 121.2(8)
F2 C17 C16 117.6(9)
C18 C17 C16 121.2(8)
F3 C18 C17 120.5(8)
F3 C18 C19 120.5(9)
C17 C18 C19 118.9(8)
F4 C19 C18 120.2(8)
F4 C19 C20 121.4(9)
C18 C19 C20 118.3(9)
C15 C20 C19 126.3(9)
C15 C20 F5 119.9(8)
C19 C20 F5 113.7(8)
C22 C21 S1 105.2(7)
C22 C21 H21A 110.7
S1 C21 H21A 110.7
C22 C21 H21B 110.7
S1 C21 H21B 110.7
H21A C21 H21B 108.8
C21 C22 C23 103.8(8)
C21 C22 H22A 111
C23 C22 H22A 111
C21 C22 H22B 111
C23 C22 H22B 111
H22A C22 H22B 109
C24 C23 C22 108.9(8)
C24 C23 H23A 109.9
C22 C23 H23A 109.9
C24 C23 H23B 109.9
C22 C23 H23B 109.9
H23A C23 H23B 108.3
C23 C24 S1 105.9(7)
C23 C24 H24A 110.6
S1 C24 H24A 110.6
C23 C24 H24B 110.6
S1 C24 H24B 110.6
H24A C24 H24B 108.7

loop_
_geom_bond_atom_site_label_1
_geom_bond_atom_site_label_2
_geom_bond_distance
Pt1 C10 2.049(9)
Pt1 C15 2.067(9)
Pt1 N1 2.119(8)
Pt1 S1 2.386(2)
Pt1 I1 2.6479(7)
Pt1 I2 2.7550(7)
S1 C21 1.811(9)
S1 C24 1.850(9)
N1 C2 1.320(12)
N1 C12 1.376(12)
C2 C3 1.412(14)
C2 H2 0.95
C3 C4 1.352(15)
C3 H3 0.95
C4 C13 1.374(14)
C4 H4 0.95
C5 C6 1.333(15)
C5 C13 1.426(14)
C5 H5 0.95
C6 C14 1.418(14)
C6 H6 0.95
C7 C8 1.383(14)
C7 C14 1.394(15)
C7 H7 0.95
C8 C9 1.410(13)
C8 H8 0.95
C9 C10 1.346(13)
C9 H9 0.95
C10 C11 1.448(12)
C11 C14 1.397(13)
C11 C12 1.435(13)
C12 C13 1.408(12)
C15 C20 1.363(13)
C15 C16 1.402(12)
C16 F1 1.338(11)
C16 C17 1.396(13)
C17 F2 1.362(10)
C17 C18 1.352(14)
C18 F3 1.339(10)
C18 C19 1.368(13)
C19 F4 1.331(10)
C19 C20 1.377(12)
C20 F5 1.380(10)
C21 C22 1.517(13)
C21 H21A 0.99
C21 H21B 0.99
C22 C23 1.546(15)
C22 H22A 0.99
C22 H22B 0.99
C23 C24 1.518(15)
C23 H23A 0.99
C23 H23B 0.99
C24 H24A 0.99
C24 H24B 0.99
